data_7006609
loop_
_publ_author_name
'Zhang, Jie'
'Cai, Ruifang'
'Weng, Linhong'
'Zhou, Xigeng'

_publ_section_title
;
 Unusual modification methods for the ureido ligand of lanthanocene
 derivatives.
;
_journal_issue 9
_journal_name_full 'Dalton transactions (Cambridge, England : 2003)'
_journal_page_first 1168
_journal_page_last 1173
_journal_paper_doi 10.1039/b512200g
_journal_year 2006
_chemical_formula_sum 'C26 H30 Er N3 O2'
_chemical_formula_weight 583.79
_chemical_name_systematic
;
?
;
_space_group_IT_number 14
_symmetry_cell_setting monoclinic
_symmetry_space_group_name_Hall '-P 2ybc'
_symmetry_space_group_name_H-M 'P 1 21/c 1'
_atom_sites_solution_hydrogens geom
_atom_sites_solution_primary direct
_atom_sites_solution_secondary difmap
_audit_creation_method SHELXL-97
_cell_angle_alpha 90.00
_cell_angle_beta 114.686(4)
_cell_angle_gamma 90.00
_cell_formula_units_Z 4
_cell_length_a 17.842(7)
_cell_length_b 7.947(3)
_cell_length_c 18.988(7)
_cell_measurement_reflns_used 946
_cell_measurement_temperature 293(2)
_cell_measurement_theta_max 24.964
_cell_measurement_theta_min 2.513
_cell_volume 2446.3(16)
_computing_cell_refinement 'Bruker SMART'
_computing_data_collection 'Bruker SMART'
_computing_data_reduction 'Bruker SHELXTL'
_computing_molecular_graphics 'Bruker SHELXTL'
_computing_publication_material 'Bruker SHELXTL'
_computing_structure_refinement 'SHELXL-97 (Sheldrick, 1997)'
_computing_structure_solution 'SHELXS-97 (Sheldrick, 1990)'
_diffrn_ambient_temperature 293(2)
_diffrn_measured_fraction_theta_full 0.999
_diffrn_measured_fraction_theta_max 0.999
_diffrn_measurement_device_type 'CCD area detector'
_diffrn_measurement_method 'phi and omega scans'
_diffrn_radiation_monochromator graphite
_diffrn_radiation_source 'fine-focus sealed tube'
_diffrn_radiation_type MoK\a
_diffrn_radiation_wavelength 0.71073
_diffrn_reflns_av_R_equivalents 0.0383
_diffrn_reflns_av_sigmaI/netI 0.0469
_diffrn_reflns_limit_h_max 21
_diffrn_reflns_limit_h_min -21
_diffrn_reflns_limit_k_max 5
_diffrn_reflns_limit_k_min -9
_diffrn_reflns_limit_l_max 22
_diffrn_reflns_limit_l_min -20
_diffrn_reflns_number 9780
_diffrn_reflns_theta_full 25.01
_diffrn_reflns_theta_max 25.01
_diffrn_reflns_theta_min 2.16
_diffrn_standards_decay_% 6.29
_exptl_absorpt_coefficient_mu 3.457
_exptl_absorpt_correction_T_max 0.6251
_exptl_absorpt_correction_T_min 0.4236
_exptl_absorpt_correction_type multi-scan
_exptl_absorpt_process_details sadabs
_exptl_crystal_density_diffrn 1.585
_exptl_crystal_density_method 'not measured'
_exptl_crystal_F_000 1164
_exptl_crystal_size_max 0.30
_exptl_crystal_size_mid 0.20
_exptl_crystal_size_min 0.15
_refine_diff_density_max 2.305
_refine_diff_density_min -0.751
_refine_diff_density_rms 0.105
_refine_ls_extinction_method none
_refine_ls_goodness_of_fit_ref 0.984
_refine_ls_hydrogen_treatment mixed
_refine_ls_matrix_type full
_refine_ls_number_parameters 291
_refine_ls_number_reflns 4319
_refine_ls_number_restraints 0
_refine_ls_restrained_S_all 0.984
_refine_ls_R_factor_all 0.0482
_refine_ls_R_factor_gt 0.0359
_refine_ls_shift/su_max 0.001
_refine_ls_shift/su_mean 0.000
_refine_ls_structure_factor_coef Fsqd
_refine_ls_weighting_details 'calc w=1/[\s^2^(Fo^2^)+(0.0473P)^2^+0.0000P] where P=(Fo^2^+2Fc^2^)/3'
_refine_ls_weighting_scheme calc
_refine_ls_wR_factor_gt 0.0807
_refine_ls_wR_factor_ref 0.0854
_reflns_number_gt 3471
_reflns_number_total 4319
_reflns_threshold_expression >2sigma(I)
_cod_data_source_file b512200g.txt
_cod_data_source_block f50621a
_cod_depositor_comments
;
The following automatic conversions were performed:
'_symmetry_cell_setting' value 'Monoclinic' changed to 'monoclinic'
according to '/home/saulius/struct/CIF-dictionaries/cif_core.dic'
dictionary named 'cif_core.dic' version 2.4.1 from 2010-06-29.

Automatic conversion script
Id: cif_fix_enum 1527 2010-12-29 10:47:43Z saulius 
;
_cod_original_cell_volume 2446.3(15)
_cod_original_sg_symbol_H-M P2(1)/c
_cod_database_code 7006609

loop_
_symmetry_equiv_pos_as_xyz
'x, y, z'
'-x, y+1/2, -z+1/2'
'-x, -y, -z'
'x, -y-1/2, z-1/2'

loop_
_atom_site_label
_atom_site_type_symbol
_atom_site_fract_x
_atom_site_fract_y
_atom_site_fract_z
_atom_site_U_iso_or_equiv
_atom_site_adp_type
_atom_site_occupancy
_atom_site_symmetry_multiplicity
_atom_site_calc_flag
_atom_site_refinement_flags
_atom_site_disorder_assembly
_atom_site_disorder_group
Er1 Er 0.223540(13) 0.45423(3) 0.292487(12) 0.03592(10) Uani 1 1 d . . .
N1 N 0.2338(3) 0.7033(7) 0.0893(3) 0.0569(14) Uani 1 1 d . . .
N2 N 0.1664(3) 0.4686(6) 0.1043(2) 0.0421(11) Uani 1 1 d . . .
N3 N 0.1565(3) 0.3569(6) 0.1553(2) 0.0442(11) Uani 1 1 d . . .
O1 O 0.2581(2) 0.6026(6) 0.21141(19) 0.0511(10) Uani 1 1 d . . .
C1 C 0.1317(4) 0.6906(9) 0.3126(5) 0.071(2) Uani 1 1 d . . .
H1A H 0.1471 0.8095 0.3224 0.086 Uiso 1 1 calc R . .
C2 C 0.1421(4) 0.5703(11) 0.3699(4) 0.071(2) Uani 1 1 d . . .
H2A H 0.1644 0.5901 0.4259 0.086 Uiso 1 1 calc R . .
C3 C 0.0965(4) 0.4302(9) 0.3301(5) 0.0660(19) Uani 1 1 d . . .
H3A H 0.0839 0.3320 0.3544 0.079 Uiso 1 1 calc R . .
C4 C 0.0615(4) 0.4641(10) 0.2530(4) 0.0644(19) Uani 1 1 d . . .
H4A H 0.0202 0.3937 0.2133 0.077 Uiso 1 1 calc R . .
C5 C 0.0833(4) 0.6232(11) 0.2415(4) 0.0676(18) Uani 1 1 d . . .
H5A H 0.0591 0.6859 0.1927 0.081 Uiso 1 1 calc R . .
C6 C 0.2800(5) 0.1443(9) 0.2940(4) 0.0677(19) Uani 1 1 d . . .
H6A H 0.2669 0.0721 0.2485 0.081 Uiso 1 1 calc R . .
C7 C 0.3489(5) 0.2429(11) 0.3275(6) 0.087(3) Uani 1 1 d . . .
H7A H 0.3931 0.2526 0.3099 0.104 Uiso 1 1 calc R . .
C8 C 0.3534(6) 0.2964(10) 0.3978(6) 0.099(3) Uani 1 1 d . . .
H8A H 0.4012 0.3511 0.4383 0.119 Uiso 1 1 calc R . .
C9 C 0.2857(6) 0.2355(10) 0.4067(4) 0.081(2) Uani 1 1 d . . .
H9A H 0.2780 0.2375 0.4548 0.097 Uiso 1 1 calc R . .
C10 C 0.2410(4) 0.1418(8) 0.3426(4) 0.0659(18) Uani 1 1 d . . .
H10A H 0.1956 0.0662 0.3375 0.079 Uiso 1 1 calc R . .
C11 C 0.0752(4) 0.0972(9) 0.1430(4) 0.071(2) Uani 1 1 d . . .
H11A H 0.1062 -0.0009 0.1422 0.107 Uiso 1 1 calc R . .
H11B H 0.0176 0.0772 0.1123 0.107 Uiso 1 1 calc R . .
H11C H 0.0840 0.1212 0.1955 0.107 Uiso 1 1 calc R . .
C12 C 0.1031(3) 0.2444(8) 0.1105(3) 0.0487(14) Uani 1 1 d . . .
C13 C 0.0787(4) 0.2845(8) 0.0330(3) 0.0555(16) Uani 1 1 d . . .
H13 H 0.0412 0.2249 -0.0091 0.067 Uiso 1 1 calc R . .
C14 C 0.1191(3) 0.4254(8) 0.0298(3) 0.0494(15) Uani 1 1 d . . .
C15 C 0.1161(5) 0.5198(9) -0.0393(4) 0.071(2) Uani 1 1 d . . .
H15A H 0.1012 0.6348 -0.0361 0.106 Uiso 1 1 calc R . .
H15B H 0.0759 0.4694 -0.0855 0.106 Uiso 1 1 calc R . .
H15C H 0.1693 0.5161 -0.0405 0.106 Uiso 1 1 calc R . .
C16 C 0.2247(3) 0.6023(7) 0.1378(3) 0.0410(13) Uani 1 1 d . . .
C17 C 0.2925(4) 0.8322(8) 0.1171(3) 0.0505(15) Uani 1 1 d . . .
C18 C 0.2677(5) 0.9954(8) 0.0953(4) 0.0585(17) Uani 1 1 d . . .
H18 H 0.2122 1.0182 0.0659 0.070 Uiso 1 1 calc R . .
C19 C 0.3242(5) 1.1265(10) 0.1165(4) 0.074(2) Uani 1 1 d . . .
H19 H 0.3060 1.2360 0.1021 0.088 Uiso 1 1 calc R . .
C20 C 0.4053(5) 1.0965(11) 0.1579(5) 0.082(2) Uani 1 1 d . . .
H20 H 0.4430 1.1848 0.1713 0.099 Uiso 1 1 calc R . .
C21 C 0.4319(5) 0.9353(11) 0.1801(5) 0.084(2) Uani 1 1 d . . .
H21 H 0.4878 0.9147 0.2091 0.100 Uiso 1 1 calc R . .
C22 C 0.3768(4) 0.8037(9) 0.1600(4) 0.0700(19) Uani 1 1 d . . .
H22 H 0.3959 0.6948 0.1751 0.084 Uiso 1 1 calc R . .
O2 O 0.3216(2) 0.6645(5) 0.37130(19) 0.0487(10) Uani 1 1 d . . .
C23 C 0.3876(4) 0.7294(10) 0.3539(4) 0.0677(19) Uani 1 1 d . . .
H23A H 0.3660 0.8075 0.3108 0.081 Uiso 1 1 calc R . .
H23B H 0.4151 0.6383 0.3401 0.081 Uiso 1 1 calc R . .
C24 C 0.4461(5) 0.8161(12) 0.4242(4) 0.097(3) Uani 1 1 d . . .
H24A H 0.5006 0.7668 0.4414 0.117 Uiso 1 1 calc R . .
H24B H 0.4497 0.9344 0.4135 0.117 Uiso 1 1 calc R . .
C25 C 0.4163(5) 0.7974(15) 0.4824(5) 0.121(4) Uani 1 1 d . . .
H25A H 0.4116 0.9068 0.5028 0.145 Uiso 1 1 calc R . .
H25B H 0.4546 0.7300 0.5247 0.145 Uiso 1 1 calc R . .
C26 C 0.3357(4) 0.7155(10) 0.4488(3) 0.072(2) Uani 1 1 d . . .
H26A H 0.3352 0.6183 0.4795 0.086 Uiso 1 1 calc R . .
H26B H 0.2931 0.7929 0.4473 0.086 Uiso 1 1 calc R . .

loop_
_atom_site_aniso_label
_atom_site_aniso_U_11
_atom_site_aniso_U_22
_atom_site_aniso_U_33
_atom_site_aniso_U_23
_atom_site_aniso_U_13
_atom_site_aniso_U_12
Er1 0.03867(15) 0.03735(16) 0.03512(15) 0.00111(11) 0.01876(11) -0.00176(12)
N1 0.067(3) 0.063(4) 0.042(3) 0.006(2) 0.024(2) -0.017(3)
N2 0.044(3) 0.047(3) 0.037(2) 0.000(2) 0.018(2) -0.006(2)
N3 0.045(2) 0.049(3) 0.043(2) 0.001(2) 0.022(2) -0.008(2)
O1 0.058(2) 0.061(3) 0.034(2) -0.0003(18) 0.0186(18) -0.022(2)
C1 0.051(4) 0.052(4) 0.121(6) -0.030(4) 0.046(4) -0.003(3)
C2 0.052(4) 0.115(7) 0.054(4) -0.014(4) 0.030(3) 0.013(4)
C3 0.059(4) 0.063(5) 0.099(6) 0.011(4) 0.056(4) 0.002(4)
C4 0.040(3) 0.078(5) 0.080(5) -0.022(4) 0.029(3) -0.006(4)
C5 0.048(4) 0.073(5) 0.079(5) 0.011(4) 0.024(3) 0.016(4)
C6 0.099(6) 0.048(4) 0.058(4) 0.001(3) 0.035(4) 0.031(4)
C7 0.060(5) 0.086(6) 0.124(7) 0.032(6) 0.048(5) 0.027(5)
C8 0.083(6) 0.057(5) 0.092(6) 0.005(5) -0.029(5) 0.020(5)
C9 0.129(7) 0.061(5) 0.046(4) 0.018(4) 0.030(4) 0.029(5)
C10 0.086(5) 0.036(4) 0.081(5) 0.015(4) 0.041(4) 0.006(4)
C11 0.081(5) 0.060(5) 0.073(4) -0.008(4) 0.033(4) -0.026(4)
C12 0.050(3) 0.049(4) 0.049(3) -0.011(3) 0.023(3) -0.011(3)
C13 0.053(4) 0.059(4) 0.046(3) -0.013(3) 0.013(3) -0.007(3)
C14 0.046(3) 0.063(4) 0.037(3) -0.006(3) 0.015(3) 0.001(3)
C15 0.085(5) 0.083(5) 0.037(3) 0.004(3) 0.017(3) -0.004(4)
C16 0.038(3) 0.046(3) 0.042(3) 0.000(3) 0.020(2) -0.001(3)
C17 0.060(4) 0.065(4) 0.035(3) 0.001(3) 0.028(3) -0.013(3)
C18 0.075(4) 0.061(5) 0.051(4) 0.000(3) 0.038(3) -0.002(4)
C19 0.110(6) 0.052(4) 0.080(5) -0.010(4) 0.062(5) -0.014(5)
C20 0.091(6) 0.087(6) 0.087(6) -0.014(5) 0.055(5) -0.037(5)
C21 0.061(5) 0.103(7) 0.092(6) 0.007(5) 0.037(4) -0.016(5)
C22 0.068(4) 0.067(5) 0.080(5) 0.014(4) 0.036(4) -0.008(4)
O2 0.047(2) 0.059(3) 0.042(2) -0.0100(19) 0.0203(17) -0.014(2)
C23 0.053(4) 0.084(5) 0.070(4) -0.016(4) 0.029(3) -0.026(4)
C24 0.068(5) 0.134(8) 0.071(5) -0.006(5) 0.010(4) -0.047(5)
C25 0.081(6) 0.199(12) 0.081(6) -0.068(7) 0.033(5) -0.056(7)
C26 0.075(5) 0.089(6) 0.052(4) -0.019(4) 0.025(3) -0.013(4)

loop_
_atom_type_symbol
_atom_type_description
_atom_type_scat_dispersion_real
_atom_type_scat_dispersion_imag
_atom_type_scat_source
C C 0.0033 0.0016 'International Tables Vol C Tables 4.2.6.8 and 6.1.1.4'
H H 0.0000 0.0000 'International Tables Vol C Tables 4.2.6.8 and 6.1.1.4'
N N 0.0061 0.0033 'International Tables Vol C Tables 4.2.6.8 and 6.1.1.4'
O O 0.0106 0.0060 'International Tables Vol C Tables 4.2.6.8 and 6.1.1.4'
Er Er -0.2586 4.9576 'International Tables Vol C Tables 4.2.6.8 and 6.1.1.4'

loop_
_geom_angle_atom_site_label_1
_geom_angle_atom_site_label_2
_geom_angle_atom_site_label_3
_geom_angle
_geom_angle_site_symmetry_1
_geom_angle_site_symmetry_3
_geom_angle_publ_flag
O1 Er1 O2 74.04(13) . . ?
O1 Er1 N3 65.87(14) . . ?
O2 Er1 N3 139.89(13) . . ?
O1 Er1 C1 95.3(2) . . ?
O2 Er1 C1 75.56(17) . . ?
N3 Er1 C1 108.6(2) . . ?
O1 Er1 C2 125.4(2) . . ?
O2 Er1 C2 80.68(19) . . ?
N3 Er1 C2 123.88(18) . . ?
C1 Er1 C2 30.9(2) . . ?
O1 Er1 C10 136.60(19) . . ?
O2 Er1 C10 118.70(19) . . ?
N3 Er1 C10 91.0(2) . . ?
C1 Er1 C10 127.6(2) . . ?
C2 Er1 C10 98.0(2) . . ?
O1 Er1 C9 141.0(2) . . ?
O2 Er1 C9 90.0(2) . . ?
N3 Er1 C9 120.6(2) . . ?
C1 Er1 C9 115.2(3) . . ?
C2 Er1 C9 85.0(3) . . ?
C10 Er1 C9 30.0(2) . . ?
O1 Er1 C5 88.3(2) . . ?
O2 Er1 C5 101.8(2) . . ?
N3 Er1 C5 78.9(2) . . ?
C1 Er1 C5 30.2(2) . . ?
C2 Er1 C5 50.7(2) . . ?
C10 Er1 C5 124.3(2) . . ?
C9 Er1 C5 130.2(3) . . ?
O1 Er1 C7 93.5(2) . . ?
O2 Er1 C7 88.1(3) . . ?
N3 Er1 C7 93.0(3) . . ?
C1 Er1 C7 158.4(3) . . ?
C2 Er1 C7 133.4(3) . . ?
C10 Er1 C7 49.5(2) . . ?
C9 Er1 C7 49.8(2) . . ?
C5 Er1 C7 170.1(3) . . ?
O1 Er1 C3 137.78(19) . . ?
O2 Er1 C3 111.11(19) . . ?
N3 Er1 C3 99.7(2) . . ?
C1 Er1 C3 49.9(2) . . ?
C2 Er1 C3 30.8(2) . . ?
C10 Er1 C3 79.6(2) . . ?
C9 Er1 C3 81.1(3) . . ?
C5 Er1 C3 49.5(2) . . ?
C7 Er1 C3 127.8(2) . . ?
O1 Er1 C6 106.6(2) . . ?
O2 Er1 C6 117.3(2) . . ?
N3 Er1 C6 74.79(18) . . ?
C1 Er1 C6 156.8(2) . . ?
C2 Er1 C6 128.0(3) . . ?
C10 Er1 C6 30.0(2) . . ?
C9 Er1 C6 49.6(2) . . ?
C5 Er1 C6 140.5(3) . . ?
C7 Er1 C6 29.9(2) . . ?
C3 Er1 C6 107.1(2) . . ?
O1 Er1 C8 111.4(3) . . ?
O2 Er1 C8 71.6(2) . . ?
N3 Er1 C8 121.8(2) . . ?
C1 Er1 C8 129.0(3) . . ?
C2 Er1 C8 104.9(3) . . ?
C10 Er1 C8 49.3(2) . . ?
C9 Er1 C8 30.1(3) . . ?
C5 Er1 C8 155.5(3) . . ?
C7 Er1 C8 29.9(2) . . ?
C3 Er1 C8 109.7(3) . . ?
C6 Er1 C8 49.3(2) . . ?
C16 N1 C17 119.1(5) . . ?
C14 N2 N3 111.4(5) . . ?
C14 N2 C16 132.1(5) . . ?
N3 N2 C16 116.5(4) . . ?
C12 N3 N2 104.6(4) . . ?
C12 N3 Er1 141.5(4) . . ?
N2 N3 Er1 112.9(3) . . ?
C16 O1 Er1 128.6(3) . . ?
C5 C1 C2 108.8(7) . . ?
C5 C1 Er1 75.6(4) . . ?
C2 C1 Er1 74.7(4) . . ?
C3 C2 C1 105.4(6) . . ?
C3 C2 Er1 75.6(4) . . ?
C1 C2 Er1 74.4(3) . . ?
C4 C3 C2 109.0(7) . . ?
C4 C3 Er1 75.9(4) . . ?
C2 C3 Er1 73.7(3) . . ?
C3 C4 C5 108.9(7) . . ?
C3 C4 Er1 74.6(4) . . ?
C5 C4 Er1 74.0(4) . . ?
C4 C5 C1 107.9(7) . . ?
C4 C5 Er1 76.1(4) . . ?
C1 C5 Er1 74.2(4) . . ?
C10 C6 C7 107.7(7) . . ?
C10 C6 Er1 74.0(4) . . ?
C7 C6 Er1 74.8(4) . . ?
C6 C7 C8 107.9(7) . . ?
C6 C7 Er1 75.3(4) . . ?
C8 C7 Er1 75.4(4) . . ?
C7 C8 C9 108.2(7) . . ?
C7 C8 Er1 74.7(4) . . ?
C9 C8 Er1 74.0(4) . . ?
C10 C9 C8 107.5(7) . . ?
C10 C9 Er1 74.8(4) . . ?
C8 C9 Er1 75.9(4) . . ?
C9 C10 C6 108.7(7) . . ?
C9 C10 Er1 75.1(4) . . ?
C6 C10 Er1 76.0(4) . . ?
N3 C12 C13 110.4(5) . . ?
N3 C12 C11 122.4(5) . . ?
C13 C12 C11 127.2(6) . . ?
C14 C13 C12 107.6(5) . . ?
C13 C14 N2 106.0(5) . . ?
C13 C14 C15 129.4(6) . . ?
N2 C14 C15 124.6(6) . . ?
O1 C16 N1 130.4(5) . . ?
O1 C16 N2 114.1(5) . . ?
N1 C16 N2 115.5(5) . . ?
C18 C17 C22 117.3(6) . . ?
C18 C17 N1 118.7(6) . . ?
C22 C17 N1 123.6(6) . . ?
C17 C18 C19 121.2(7) . . ?
C20 C19 C18 120.6(8) . . ?
C19 C20 C21 119.6(8) . . ?
C20 C21 C22 120.7(8) . . ?
C21 C22 C17 120.6(7) . . ?
C26 O2 C23 108.7(4) . . ?
C26 O2 Er1 126.5(4) . . ?
C23 O2 Er1 123.4(3) . . ?
O2 C23 C24 107.1(5) . . ?
C25 C24 C23 107.6(6) . . ?
C24 C25 C26 109.1(6) . . ?
O2 C26 C25 106.9(6) . . ?

loop_
_geom_bond_atom_site_label_1
_geom_bond_atom_site_label_2
_geom_bond_distance
_geom_bond_site_symmetry_2
_geom_bond_publ_flag
Er1 O1 2.221(4) . ?
Er1 O2 2.430(4) . ?
Er1 N3 2.492(4) . ?
Er1 C1 2.624(6) . ?
Er1 C2 2.628(6) . ?
Er1 C10 2.631(6) . ?
Er1 C9 2.635(6) . ?
Er1 C5 2.642(6) . ?
Er1 C7 2.649(7) . ?
Er1 C3 2.652(6) . ?
Er1 C6 2.657(7) . ?
Er1 C8 2.659(7) . ?
N1 C16 1.281(6) . ?
N1 C17 1.401(7) . ?
N2 C14 1.353(7) . ?
N2 N3 1.379(6) . ?
N2 C16 1.437(7) . ?
N3 C12 1.325(7) . ?
O1 C16 1.270(6) . ?
C1 C5 1.373(9) . ?
C1 C2 1.401(9) . ?
C2 C3 1.400(10) . ?
C3 C4 1.356(10) . ?
C4 C5 1.367(10) . ?
C6 C10 1.370(9) . ?
C6 C7 1.370(11) . ?
C7 C8 1.370(11) . ?
C8 C9 1.375(12) . ?
C9 C10 1.364(10) . ?
C11 C12 1.501(8) . ?
C12 C13 1.386(7) . ?
C13 C14 1.347(8) . ?
C14 C15 1.492(8) . ?
C17 C18 1.376(9) . ?
C17 C22 1.399(8) . ?
C18 C19 1.387(10) . ?
C19 C20 1.349(11) . ?
C20 C21 1.370(11) . ?
C21 C22 1.376(9) . ?
O2 C26 1.444(6) . ?
O2 C23 1.446(7) . ?
C23 C24 1.477(9) . ?
C24 C25 1.419(10) . ?
C25 C26 1.460(9) . ?
